data_4077897
loop_
_publ_author_name
'Mart\?\'inez-Mart\'inez, Antonio-Jes\'us'
'Vicente, Jos\'e'
'Chicote, Mar\?\'ia-Teresa'
'Bautista, Delia'

_publ_section_title
;
 Synthesis and Reactivity of [PdCl2{C,N-C6H4C(&#x2550;NHXy)NH2-2}] and
 Neutral Palladium 1,2-Dihydroquinazolinium-4-yl Complexes: Depalladation
 Reactions
;
_journal_issue 7
_journal_name_full Organometallics
_journal_page_first 2697
_journal_paper_doi 10.1021/om200986k
_journal_volume 31
_journal_year 2012
_chemical_formula_sum 'C28 H30 Cl5 N3 Pd'
_chemical_formula_weight 692.20
_chemical_name_systematic
; 
 ? 
;
_space_group_IT_number 14
_symmetry_cell_setting monoclinic
_symmetry_space_group_name_Hall '-P 2yn'
_symmetry_space_group_name_H-M 'P 1 21/n 1'
_atom_sites_solution_hydrogens geom
_atom_sites_solution_primary direct
_atom_sites_solution_secondary difmap
_audit_creation_method SHELXL-97
_cell_angle_alpha 90.00
_cell_angle_beta 115.367(2)
_cell_angle_gamma 90.00
_cell_formula_units_Z 4
_cell_length_a 16.0745(7)
_cell_length_b 11.5809(5)
_cell_length_c 17.5504(8)
_cell_measurement_reflns_used 6223
_cell_measurement_temperature 100(2)
_cell_measurement_theta_max 28.04
_cell_measurement_theta_min 2.27
_cell_volume 2952.1(2)
_computing_cell_refinement 'Bruker SAINT'
_computing_data_collection 'Bruker SMART'
_computing_data_reduction 'Bruker SAINT'
_computing_molecular_graphics 'Bruker SHELXTL'
_computing_publication_material 'Bruker SHELXTL'
_computing_structure_refinement 'SHELXL-97 (Sheldrick, 1997)'
_computing_structure_solution 'SHELXS-97 (Sheldrick, 1990)'
_diffrn_ambient_temperature 100(2)
_diffrn_detector_area_resol_mean 8.26
_diffrn_measured_fraction_theta_full 1.000
_diffrn_measured_fraction_theta_max 0.948
_diffrn_measurement_device_type 'Bruker SMART APEX'
_diffrn_measurement_method \w-scan
_diffrn_radiation_monochromator graphite
_diffrn_radiation_source 'fine-focus sealed tube'
_diffrn_radiation_type MoK\a
_diffrn_radiation_wavelength 0.71073
_diffrn_reflns_av_R_equivalents 0.0306
_diffrn_reflns_av_sigmaI/netI 0.0261
_diffrn_reflns_limit_h_max 20
_diffrn_reflns_limit_h_min -21
_diffrn_reflns_limit_k_max 14
_diffrn_reflns_limit_k_min -15
_diffrn_reflns_limit_l_max 22
_diffrn_reflns_limit_l_min -22
_diffrn_reflns_number 33470
_diffrn_reflns_theta_full 26.50
_diffrn_reflns_theta_max 28.18
_diffrn_reflns_theta_min 2.18
_exptl_absorpt_coefficient_mu 1.104
_exptl_absorpt_correction_T_max 0.9169
_exptl_absorpt_correction_T_min 0.7853
_exptl_absorpt_correction_type multi-scan
_exptl_absorpt_process_details SADABS
_exptl_crystal_colour yellow
_exptl_crystal_density_diffrn 1.557
_exptl_crystal_density_method 'not measured'
_exptl_crystal_description block
_exptl_crystal_F_000 1400
_exptl_crystal_size_max 0.23
_exptl_crystal_size_mid 0.13
_exptl_crystal_size_min 0.08
_refine_diff_density_max 0.641
_refine_diff_density_min -0.311
_refine_diff_density_rms 0.081
_refine_ls_extinction_method none
_refine_ls_goodness_of_fit_ref 1.093
_refine_ls_hydrogen_treatment 'NH free, rigid methyls, others riding'
_refine_ls_matrix_type full
_refine_ls_number_parameters 344
_refine_ls_number_reflns 6875
_refine_ls_number_restraints 0
_refine_ls_restrained_S_all 1.093
_refine_ls_R_factor_all 0.0354
_refine_ls_R_factor_gt 0.0312
_refine_ls_shift/su_max 0.002
_refine_ls_shift/su_mean 0.000
_refine_ls_structure_factor_coef Fsqd
_refine_ls_weighting_details 'calc w=1/[\s^2^(Fo^2^)+(0.0298P)^2^+2.3685P] where P=(Fo^2^+2Fc^2^)/3'
_refine_ls_weighting_scheme calc
_refine_ls_wR_factor_gt 0.0673
_refine_ls_wR_factor_ref 0.0691
_reflns_number_gt 6318
_reflns_number_total 6875
_reflns_threshold_expression >2sigma(I)
_cod_data_source_file om200986k_si_001.cif
_cod_data_source_block ajc211rs
_cod_original_sg_symbol_H-M 'P 2(1)/n'
_cod_database_code 4077897

loop_
_symmetry_equiv_pos_as_xyz
'x, y, z'
'-x+1/2, y+1/2, -z+1/2'
'-x, -y, -z'
'x-1/2, -y-1/2, z-1/2'

loop_
_atom_site_label
_atom_site_type_symbol
_atom_site_fract_x
_atom_site_fract_y
_atom_site_fract_z
_atom_site_U_iso_or_equiv
_atom_site_adp_type
_atom_site_occupancy
_atom_site_symmetry_multiplicity
_atom_site_calc_flag
_atom_site_refinement_flags
Pd1 Pd 0.583129(10) 0.828010(13) 0.842012(9) 0.01245(5) Uani 1 1 d .
Cl1 Cl 0.49413(3) 0.94962(4) 0.72487(3) 0.01772(11) Uani 1 1 d .
Cl2 Cl 0.47435(4) 0.68153(5) 0.80154(3) 0.02320(12) Uani 1 1 d .
N1 N 0.66610(11) 0.72034(15) 1.00872(10) 0.0137(3) Uani 1 1 d .
N2 N 0.80087(13) 0.60547(16) 1.06110(11) 0.0182(4) Uani 1 1 d .
H01 H 0.8461(17) 0.594(2) 1.1034(15) 0.013(6) Uiso 1 1 d .
N3 N 0.73755(12) 1.00711(16) 0.88533(11) 0.0180(4) Uani 1 1 d .
C1 C 0.67972(14) 0.94120(18) 0.87390(12) 0.0164(4) Uani 1 1 d .
C2 C 0.81270(14) 1.07421(19) 0.89093(13) 0.0187(4) Uani 1 1 d .
C3 C 0.80613(16) 1.1945(2) 0.89227(15) 0.0244(5) Uani 1 1 d .
C4 C 0.88045(18) 1.2562(2) 0.89181(16) 0.0301(5) Uani 1 1 d .
H4 H 0.8793 1.3382 0.8925 0.036 Uiso 1 1 calc R
C5 C 0.95554(17) 1.2005(2) 0.89032(16) 0.0300(6) Uani 1 1 d .
H5 H 1.0055 1.2446 0.8906 0.036 Uiso 1 1 calc R
C6 C 0.95899(16) 1.0821(2) 0.88849(15) 0.0278(5) Uani 1 1 d .
H6 H 1.0111 1.0453 0.8870 0.033 Uiso 1 1 calc R
C7 C 0.88719(15) 1.0153(2) 0.88874(14) 0.0231(5) Uani 1 1 d .
C8 C 0.72187(19) 1.2526(2) 0.89057(19) 0.0387(6) Uani 1 1 d .
H8A H 0.7323 1.3361 0.8973 0.058 Uiso 1 1 calc R
H8B H 0.7091 1.2228 0.9367 0.058 Uiso 1 1 calc R
H8C H 0.6692 1.2367 0.8366 0.058 Uiso 1 1 calc R
C9 C 0.88712(19) 0.8859(2) 0.88190(19) 0.0356(6) Uani 1 1 d .
H9A H 0.8387 0.8620 0.8274 0.053 Uiso 1 1 calc R
H9B H 0.8755 0.8516 0.9275 0.053 Uiso 1 1 calc R
H9C H 0.9471 0.8599 0.8864 0.053 Uiso 1 1 calc R
C11 C 0.66237(13) 0.72211(17) 0.93223(12) 0.0135(4) Uani 1 1 d .
C12 C 0.72458(14) 0.64760(18) 0.91481(13) 0.0155(4) Uani 1 1 d .
C13 C 0.72335(15) 0.63931(19) 0.83369(14) 0.0202(4) Uani 1 1 d .
H13 H 0.6697 0.6614 0.7853 0.024 Uiso 1 1 calc R
C14 C 0.79887(16) 0.5996(2) 0.82468(14) 0.0230(5) Uani 1 1 d .
H14 H 0.7967 0.5918 0.7700 0.028 Uiso 1 1 calc R
C15 C 0.87938(15) 0.57047(19) 0.89581(14) 0.0208(4) Uani 1 1 d .
H15 H 0.9328 0.5486 0.8891 0.025 Uiso 1 1 calc R
C16 C 0.88207(14) 0.57306(18) 0.97488(14) 0.0184(4) Uani 1 1 d .
H16 H 0.9369 0.5525 1.0226 0.022 Uiso 1 1 calc R
C17 C 0.80343(14) 0.60629(18) 0.98529(13) 0.0161(4) Uani 1 1 d .
C18 C 0.71323(14) 0.61673(19) 1.06504(13) 0.0176(4) Uani 1 1 d .
C19 C 0.65197(16) 0.5115(2) 1.02789(15) 0.0239(5) Uani 1 1 d .
H19A H 0.6388 0.5038 0.9682 0.036 Uiso 1 1 calc R
H19B H 0.5941 0.5211 1.0332 0.036 Uiso 1 1 calc R
H19C H 0.6837 0.4420 1.0584 0.036 Uiso 1 1 calc R
C20 C 0.73020(16) 0.6362(2) 1.15520(14) 0.0222(5) Uani 1 1 d .
H20A H 0.7621 0.5691 1.1892 0.033 Uiso 1 1 calc R
H20B H 0.6712 0.6470 1.1583 0.033 Uiso 1 1 calc R
H20C H 0.7683 0.7053 1.1769 0.033 Uiso 1 1 calc R
C21 C 0.64042(14) 0.82044(18) 1.04423(13) 0.0148(4) Uani 1 1 d .
C22 C 0.55529(14) 0.82392(19) 1.04824(13) 0.0182(4) Uani 1 1 d .
C23 C 0.53712(15) 0.9193(2) 1.08710(14) 0.0213(5) Uani 1 1 d .
H23 H 0.4799 0.9240 1.0906 0.026 Uiso 1 1 calc R
C24 C 0.60072(16) 1.0074(2) 1.12064(14) 0.0227(5) Uani 1 1 d .
H24 H 0.5870 1.0717 1.1469 0.027 Uiso 1 1 calc R
C25 C 0.68416(15) 1.00171(19) 1.11586(13) 0.0201(4) Uani 1 1 d .
H25 H 0.7271 1.0630 1.1384 0.024 Uiso 1 1 calc R
C26 C 0.70660(14) 0.90775(18) 1.07863(12) 0.0160(4) Uani 1 1 d .
C27 C 0.80136(14) 0.9025(2) 1.08075(14) 0.0196(4) Uani 1 1 d .
H27A H 0.8206 0.9803 1.0731 0.029 Uiso 1 1 calc R
H27B H 0.8000 0.8522 1.0353 0.029 Uiso 1 1 calc R
H27C H 0.8451 0.8715 1.1352 0.029 Uiso 1 1 calc R
C28 C 0.48491(15) 0.7298(2) 1.01275(15) 0.0233(5) Uani 1 1 d .
H28A H 0.4989 0.6676 1.0543 0.035 Uiso 1 1 calc R
H28B H 0.4863 0.6994 0.9612 0.035 Uiso 1 1 calc R
H28C H 0.4236 0.7611 0.9996 0.035 Uiso 1 1 calc R
C90 C 0.59445(17) 0.7785(2) 0.30086(15) 0.0273(5) Uani 1 1 d .
H90 H 0.5523 0.8420 0.2677 0.033 Uiso 1 1 calc R
Cl3 Cl 0.70392(5) 0.80254(5) 0.30345(4) 0.03203(14) Uani 1 1 d .
Cl4 Cl 0.54851(4) 0.64593(6) 0.25167(4) 0.03314(14) Uani 1 1 d .
Cl5 Cl 0.60251(5) 0.78115(6) 0.40436(4) 0.03716(15) Uani 1 1 d .

loop_
_atom_site_aniso_label
_atom_site_aniso_U_11
_atom_site_aniso_U_22
_atom_site_aniso_U_33
_atom_site_aniso_U_23
_atom_site_aniso_U_13
_atom_site_aniso_U_12
Pd1 0.01002(8) 0.01467(8) 0.01043(8) 0.00038(6) 0.00225(6) 0.00114(6)
Cl1 0.0152(2) 0.0202(2) 0.0144(2) 0.00282(19) 0.00307(19) 0.00384(19)
Cl2 0.0201(3) 0.0237(3) 0.0197(3) -0.0014(2) 0.0027(2) -0.0065(2)
N1 0.0128(8) 0.0141(8) 0.0133(8) 0.0006(7) 0.0048(7) 0.0001(7)
N2 0.0148(9) 0.0235(10) 0.0116(9) 0.0012(7) 0.0012(7) 0.0052(7)
N3 0.0165(9) 0.0211(9) 0.0140(8) 0.0010(7) 0.0044(7) 0.0000(7)
C1 0.0148(10) 0.0200(10) 0.0120(9) 0.0024(8) 0.0035(8) 0.0036(8)
C2 0.0170(10) 0.0228(11) 0.0129(10) 0.0008(8) 0.0032(8) -0.0052(8)
C3 0.0261(12) 0.0233(12) 0.0207(11) -0.0037(9) 0.0071(9) -0.0015(9)
C4 0.0375(14) 0.0205(12) 0.0282(13) -0.0035(10) 0.0101(11) -0.0082(10)
C5 0.0272(13) 0.0347(14) 0.0263(13) -0.0036(10) 0.0098(10) -0.0149(11)
C6 0.0168(11) 0.0368(14) 0.0287(13) -0.0001(11) 0.0088(10) -0.0042(10)
C7 0.0203(11) 0.0260(12) 0.0207(11) 0.0012(9) 0.0066(9) -0.0012(9)
C8 0.0366(15) 0.0289(14) 0.0485(17) -0.0076(12) 0.0163(13) 0.0042(12)
C9 0.0320(14) 0.0265(13) 0.0530(17) 0.0028(12) 0.0227(13) 0.0032(11)
C11 0.0103(9) 0.0139(9) 0.0133(9) -0.0008(8) 0.0022(7) -0.0022(7)
C12 0.0151(10) 0.0129(9) 0.0160(10) -0.0002(8) 0.0044(8) 0.0008(8)
C13 0.0217(11) 0.0202(11) 0.0145(10) -0.0011(8) 0.0037(9) 0.0042(9)
C14 0.0296(12) 0.0240(12) 0.0162(11) -0.0024(9) 0.0106(9) 0.0040(9)
C15 0.0208(11) 0.0187(11) 0.0243(11) -0.0005(9) 0.0110(9) 0.0037(9)
C16 0.0158(10) 0.0166(10) 0.0185(10) 0.0008(8) 0.0032(8) 0.0048(8)
C17 0.0176(10) 0.0129(9) 0.0155(10) -0.0020(8) 0.0051(8) -0.0012(8)
C18 0.0173(10) 0.0182(11) 0.0160(10) 0.0039(8) 0.0058(8) 0.0034(8)
C19 0.0246(11) 0.0191(11) 0.0268(12) 0.0021(9) 0.0101(10) -0.0006(9)
C20 0.0231(11) 0.0256(12) 0.0177(11) 0.0045(9) 0.0086(9) 0.0037(9)
C21 0.0155(10) 0.0162(10) 0.0112(9) 0.0011(8) 0.0043(8) 0.0012(8)
C22 0.0159(10) 0.0234(11) 0.0141(10) 0.0035(8) 0.0052(8) 0.0009(8)
C23 0.0175(10) 0.0285(12) 0.0196(11) 0.0008(9) 0.0094(9) 0.0046(9)
C24 0.0276(12) 0.0224(11) 0.0187(11) -0.0021(9) 0.0105(9) 0.0069(9)
C25 0.0220(11) 0.0188(11) 0.0175(10) -0.0025(8) 0.0064(9) -0.0014(9)
C26 0.0155(10) 0.0192(10) 0.0116(9) 0.0021(8) 0.0042(8) -0.0003(8)
C27 0.0150(10) 0.0235(11) 0.0189(11) -0.0008(9) 0.0059(8) -0.0035(8)
C28 0.0178(10) 0.0305(13) 0.0229(11) -0.0011(10) 0.0099(9) -0.0040(9)
C90 0.0338(13) 0.0246(12) 0.0221(12) 0.0013(9) 0.0106(10) 0.0056(10)
Cl3 0.0438(4) 0.0248(3) 0.0327(3) -0.0063(2) 0.0212(3) -0.0075(3)
Cl4 0.0330(3) 0.0329(3) 0.0306(3) -0.0047(3) 0.0109(3) -0.0036(3)
Cl5 0.0462(4) 0.0431(4) 0.0273(3) -0.0034(3) 0.0206(3) -0.0008(3)

loop_
_atom_type_symbol
_atom_type_description
_atom_type_scat_dispersion_real
_atom_type_scat_dispersion_imag
_atom_type_scat_source
C C 0.0033 0.0016 'International Tables Vol C Tables 4.2.6.8 and 6.1.1.4'
H H 0.0000 0.0000 'International Tables Vol C Tables 4.2.6.8 and 6.1.1.4'
N N 0.0061 0.0033 'International Tables Vol C Tables 4.2.6.8 and 6.1.1.4'
Pd Pd -0.9988 1.0072 'International Tables Vol C Tables 4.2.6.8 and 6.1.1.4'
Cl Cl 0.1484 0.1585 'International Tables Vol C Tables 4.2.6.8 and 6.1.1.4'

loop_
_geom_angle_atom_site_label_1
_geom_angle_atom_site_label_2
_geom_angle_atom_site_label_3
_geom_angle
C1 Pd1 C11 91.55(8)
C1 Pd1 Cl2 175.46(6)
C11 Pd1 Cl2 86.22(6)
C1 Pd1 Cl1 87.70(6)
C11 Pd1 Cl1 174.60(6)
Cl2 Pd1 Cl1 94.157(19)
C11 N1 C21 121.71(17)
C11 N1 C18 117.60(17)
C21 N1 C18 119.96(16)
C17 N2 C18 119.26(18)
C1 N3 C2 170.0(2)
N3 C1 Pd1 173.21(18)
C7 C2 C3 124.1(2)
C7 C2 N3 116.8(2)
C3 C2 N3 118.9(2)
C4 C3 C2 116.1(2)
C4 C3 C8 122.5(2)
C2 C3 C8 121.4(2)
C5 C4 C3 121.3(2)
C6 C5 C4 120.8(2)
C5 C6 C7 120.9(2)
C6 C7 C2 116.9(2)
C6 C7 C9 121.8(2)
C2 C7 C9 121.3(2)
N1 C11 C12 118.11(18)
N1 C11 Pd1 123.93(15)
C12 C11 Pd1 117.82(15)
C13 C12 C17 118.31(19)
C13 C12 C11 122.53(19)
C17 C12 C11 117.08(18)
C14 C13 C12 120.5(2)
C13 C14 C15 120.3(2)
C16 C15 C14 120.9(2)
C15 C16 C17 119.8(2)
N2 C17 C16 122.37(19)
N2 C17 C12 117.91(19)
C16 C17 C12 119.66(19)
N2 C18 C20 108.83(17)
N2 C18 C19 111.78(18)
C20 C18 C19 111.25(19)
N2 C18 N1 105.21(16)
C20 C18 N1 112.21(17)
C19 C18 N1 107.42(16)
C22 C21 C26 122.33(19)
C22 C21 N1 120.42(18)
C26 C21 N1 117.12(18)
C23 C22 C21 117.5(2)
C23 C22 C28 120.0(2)
C21 C22 C28 122.5(2)
C24 C23 C22 121.4(2)
C25 C24 C23 119.9(2)
C24 C25 C26 121.3(2)
C25 C26 C21 117.61(19)
C25 C26 C27 118.77(19)
C21 C26 C27 123.56(19)
Cl4 C90 Cl3 110.75(13)
Cl4 C90 Cl5 110.48(14)
Cl3 C90 Cl5 109.78(13)

loop_
_geom_bond_atom_site_label_1
_geom_bond_atom_site_label_2
_geom_bond_distance
Pd1 C1 1.923(2)
Pd1 C11 1.976(2)
Pd1 Cl2 2.3184(6)
Pd1 Cl1 2.3952(5)
N1 C11 1.318(3)
N1 C21 1.457(3)
N1 C18 1.533(3)
N2 C17 1.349(3)
N2 C18 1.446(3)
N3 C1 1.152(3)
N3 C2 1.404(3)
C2 C7 1.393(3)
C2 C3 1.398(3)
C3 C4 1.395(3)
C3 C8 1.501(3)
C4 C5 1.379(4)
C5 C6 1.373(4)
C6 C7 1.391(3)
C7 C9 1.503(3)
C11 C12 1.449(3)
C12 C13 1.418(3)
C12 C17 1.422(3)
C13 C14 1.369(3)
C14 C15 1.401(3)
C15 C16 1.370(3)
C16 C17 1.406(3)
C18 C20 1.503(3)
C18 C19 1.527(3)
C21 C22 1.401(3)
C21 C26 1.403(3)
C22 C23 1.394(3)
C22 C28 1.500(3)
C23 C24 1.384(3)
C24 C25 1.381(3)
C25 C26 1.394(3)
C26 C27 1.509(3)
C90 Cl4 1.762(3)
C90 Cl3 1.763(3)
C90 Cl5 1.765(2)

loop_
_geom_hbond_atom_site_label_D
_geom_hbond_atom_site_label_H
_geom_hbond_atom_site_label_A
_geom_hbond_distance_DH
_geom_hbond_distance_HA
_geom_hbond_distance_DA
_geom_hbond_angle_DHA
_geom_hbond_site_symmetry_A
N2 H01 Cl1 0.80(2) 2.47(2) 3.2662(19) 174(2) 4_676
C27 H27C Cl2 0.98 2.83 3.803(2) 171.0 4_676
C9 H9C Cl5 0.98 2.89 3.836(3) 163.3 4_676
C90 H90 Cl1 1.00 2.55 3.405(3) 143.9 3_676
C19 H19C Cl3 0.98 2.83 3.756(2) 158.3 2_646
